data_7240194
loop_
_publ_author_name
'Z\"anker, Steffen'
'Scholz, Gudrun'
'Heise, Macel'
'Emmerling, Franziska'
'Kemnitz, Erhard'

_publ_section_title
;
 New 2D networks with direct fluorine-metal bonds: MF(CH3COO) (M: Sr, Ba,
 Pb)
;
_journal_name_full CrystEngComm
_journal_paper_doi 10.1039/D0CE00287A
_journal_year 2020
_chemical_compound_source 'mechanochemical synthesis'
_chemical_formula_moiety 'C2 H3 F1 O2 Pb1'
_chemical_formula_sum 'C2 H3 F O2 Pb'
_chemical_formula_weight 285.9
_chemical_name_common 'lead fluorine acetate'
_chemical_name_mineral 'lead fluorine acetate'
_space_group_IT_number 4
_space_group_name_Hall 'P 2yb'
_space_group_name_H-M_alt 'P 1 21 1'
_symmetry_cell_setting monoclinic
_symmetry_Int_Tables_number 4
_symmetry_space_group_name_H-M 'P 1 21 1'
_audit_update_record
;
2019-11-14 deposited with the CCDC.	2020-03-24 downloaded from the CCDC.
;
_cell_angle_alpha 90
_cell_angle_beta 90.058(16)
_cell_angle_gamma 90
_cell_formula_units_Z 2
_cell_length_a 12.757(2)
_cell_length_b 4.1290(8)
_cell_length_c 4.1284(9)
_cell_measurement_temperature 303
_cell_volume 217.46(7)
_computing_cell_refinement 'TOPAS Academic (Coelho, 2007)'
_computing_molecular_graphics 'Diamond (Crystal Impact GbR,2014)'
_computing_publication_material 'publCIF (Westrip, 2010)'
_computing_structure_refinement 'TOPAS Academic (Coelho, 2007)'
_computing_structure_solution 'Expo 2014'
_diffrn_ambient_temperature 303
_diffrn_measurement_device_type 'x-ray tube'
_diffrn_radiation_probe x-ray
_diffrn_radiation_type 'Cu K\a1'
_diffrn_radiation_wavelength 1.5406
_exptl_absorpt_coefficient_mu 74.575
_exptl_crystal_colour white
_exptl_crystal_density_diffrn 4.356
_exptl_crystal_density_method 'Not Measured'
_exptl_crystal_description layer
_pd_meas_2theta_range_max 58.0
_pd_meas_2theta_range_min 6.00
_pd_proc_2theta_range_inc 0.009
_pd_proc_info_excluded_regions none
_pd_proc_ls_prof_wR_factor 4.97
_pd_proc_number_of_points 7906
_pd_spec_mounting '0.3 mm glass capillary'
_pd_spec_mount_mode transmission
_pd_spec_shape cylinder
_pd_spec_size_axial 10
_pd_spec_size_equat 0.5
_pd_spec_size_thick 0.5
_refine_ls_goodness_of_fit_all 3.35
_refine_ls_R_I_factor 2.60
_cod_data_source_file d0ce00287a2.cif
_cod_data_source_block PbFOAc
_cod_original_cell_volume 217.47(8)
_cod_original_sg_symbol_H-M P21
_cod_original_formula_sum 'C2 H3 F1 O2 Pb1'
_cod_database_code 7240194

loop_
_symmetry_equiv_pos_as_xyz
'x, y, z '
'-x, y+1/2, -z '

loop_
_atom_site_label
_atom_site_type_symbol
_atom_site_symmetry_multiplicity
_atom_site_fract_x
_atom_site_fract_y
_atom_site_fract_z
_atom_site_occupancy
_atom_site_B_iso_or_equiv
O1 O 2 0.28(2) 1.1(5) 0.75(8) 1 3.00036
C1 C 2 0.244(13) 0.8(5) 0.70(7) 1 3.00036
O2 O 2 0.298(18) 0.6(5) 0.71(7) 1 3.00036
C2 C 2 0.131(14) 0.8(8) 0.60(2) 1 3.00036
Pb1 Pb 2 0.3800(5) 0.3(5) 1.258(3) 1 1.002752
F1 F 2 0.50(3) 0.8(5) 1.25(7) 1 3.00036
H1 H 2 0.1205 0.6101 0.4584 1 6.000719
H2 H 2 0.089 0.7542 0.7958 1 6.000719
H3 H 2 0.1092 0.9858 0.5016 1 6.000719

loop_
_geom_angle_atom_site_label_1
_geom_angle_atom_site_label_2
_geom_angle_atom_site_label_3
_geom_angle
_geom_angle_site_symmetry_1
_geom_angle_site_symmetry_2
_geom_angle_site_symmetry_3
_geom_angle_publ_flag
F1 Pb1 O2 82.00 . . . yes
F1 Pb1 F1 107.00 . . 1_545 yes
F1 Pb1 O1 123.00 . . 1_545 yes
F1 Pb1 O1 125.00 . . 1_546 yes
F1 Pb1 O2 82.00 . . 1_556 yes
F1 Pb1 F1 69.00 . . 2_647 yes
F1 Pb1 F1 70.00 . . 2_648 yes
F1 Pb1 O2 125.00 1_545 . . yes
O1 Pb1 O2 46.00 1_545 . . yes
O1 Pb1 O2 127.00 1_546 . . yes
O2 Pb1 O2 103.00 . . 1_556 yes
F1 Pb1 O2 64(19) 2_647 . . yes
F1 Pb1 O2 151.00 2_648 . . yes
F1 Pb1 O1 92.00 1_545 . 1_545 yes
F1 Pb1 O1 93.00 1_545 . 1_546 yes
F1 Pb1 O2 132.00 1_545 . 1_556 yes
F1 Pb1 F1 69.00 1_545 . 2_647 yes
F1 Pb1 F1 70.00 1_545 . 2_648 yes
O1 Pb1 O1 107.00 1_545 . 1_546 yes
O1 Pb1 O2 124.00 1_545 . 1_556 yes
F1 Pb1 O1 69.00 2_647 . 1_545 yes
F1 Pb1 O1 161.00 2_648 . 1_545 yes
O1 Pb1 O2 49.00 1_546 . 1_556 yes
F1 Pb1 O1 161.00 2_647 . 1_546 yes
F1 Pb1 O1 70.00 2_648 . 1_546 yes
F1 Pb1 O2 149.00 2_647 . 1_556 yes
F1 Pb1 O2 70.00 2_648 . 1_556 yes
F1 Pb1 F1 107.00 2_647 . 2_648 yes
Pb1 F1 Pb1 107.00 . . 1_565 yes
Pb1 F1 Pb1 111.00 . . 2_657 yes
Pb1 F1 Pb1 110.00 . . 2_658 yes
Pb1 F1 Pb1 111.00 1_565 . 2_657 yes
Pb1 F1 Pb1 110.00 1_565 . 2_658 yes
Pb1 F1 Pb1 107.00 2_657 . 2_658 yes
Pb1 O1 C1 111.00 1_564 . . yes
Pb1 O1 C1 126.00 1_565 . . yes
Pb1 O1 Pb1 107.00 1_564 . 1_565 yes
Pb1 O2 C1 128.00 . . . yes
Pb1 O2 Pb1 103.00 . . 1_554 yes
Pb1 O2 C1 129.00 1_554 . . yes
O1 C1 O2 119.00 . . . yes
O1 C1 C2 112.00 . . . yes
O2 C1 C2 129.00 . . . yes
C1 C2 H1 107.00 . . . no
C1 C2 H2 107.00 . . . no
C1 C2 H3 115.00 . . . no
H1 C2 H2 105.00 . . . no
H1 C2 H3 111.00 . . . no
H2 C2 H3 111.00 . . . no

loop_
_geom_bond_atom_site_label_1
_geom_bond_atom_site_label_2
_geom_bond_distance
_geom_bond_site_symmetry_1
_geom_bond_site_symmetry_2
_geom_bond_publ_flag
Pb1 F1 3(2) . . yes
Pb1 O2 2.8(14) . . yes
Pb1 F1 3(2) . 1_545 yes
Pb1 O1 2.6(12) . 1_545 yes
Pb1 O1 2.5(13) . 1_546 yes
Pb1 O2 2.5(15) . 1_556 yes
Pb1 F1 2.6(11) . 2_647 yes
Pb1 F1 2.5(11) . 2_648 yes
O1 C1 1(2) . . yes
O2 C1 1.1(19) . . yes
C1 C2 2(2) . . no
C2 H1 0.9900 . . no
C2 H2 0.9900 . . no
C2 H3 0.9100 . . no

loop_
_geom_torsion_atom_site_label_1
_geom_torsion_atom_site_label_2
_geom_torsion_atom_site_label_3
_geom_torsion_atom_site_label_4
_geom_torsion
_geom_torsion_site_symmetry_1
_geom_torsion_site_symmetry_2
_geom_torsion_site_symmetry_3
_geom_torsion_site_symmetry_4
_geom_torsion_publ_flag
O2 Pb1 F1 Pb1 56.00 . . . 1_565 no
O2 Pb1 F1 Pb1 -66.00 . . . 2_657 no
O2 Pb1 F1 Pb1 176.00 . . . 2_658 no
F1 Pb1 F1 Pb1 180(9) 1_545 . . 1_565 no
F1 Pb1 F1 Pb1 58.00 1_545 . . 2_657 no
F1 Pb1 F1 Pb1 -60.00 1_545 . . 2_658 no
O1 Pb1 F1 Pb1 77.00 1_545 . . 1_565 no
O1 Pb1 F1 Pb1 -45.00 1_545 . . 2_657 no
O1 Pb1 F1 Pb1 -163.00 1_545 . . 2_658 no
O1 Pb1 F1 Pb1 -74.00 1_546 . . 1_565 no
O1 Pb1 F1 Pb1 164.00 1_546 . . 2_657 no
O1 Pb1 F1 Pb1 46.00 1_546 . . 2_658 no
O2 Pb1 F1 Pb1 -49.00 1_556 . . 1_565 no
O2 Pb1 F1 Pb1 -170.00 1_556 . . 2_657 no
O2 Pb1 F1 Pb1 71.00 1_556 . . 2_658 no
F1 Pb1 F1 Pb1 122.00 2_647 . . 1_565 no
F1 Pb1 F1 Pb1 0.00 2_647 . . 2_657 no
F1 Pb1 F1 Pb1 -118.00 2_647 . . 2_658 no
F1 Pb1 F1 Pb1 -120.00 2_648 . . 1_565 no
F1 Pb1 F1 Pb1 118.00 2_648 . . 2_657 no
F1 Pb1 F1 Pb1 0.00 2_648 . . 2_658 no
F1 Pb1 F1 Pb1 180(9) . . 1_545 1_545 no
F1 Pb1 F1 Pb1 -58.00 . . 1_545 2_647 no
F1 Pb1 F1 Pb1 60.00 . . 1_545 2_648 no
O2 Pb1 F1 Pb1 -89.00 . . 1_545 1_545 no
O2 Pb1 F1 Pb1 33.00 . . 1_545 2_647 no
O2 Pb1 F1 Pb1 152.00 . . 1_545 2_648 no
F1 Pb1 F1 Pb1 -121.00 . . 2_647 1_554 no
F1 Pb1 F1 Pb1 119.00 . . 2_647 2_647 no
F1 Pb1 F1 Pb1 0.00 . . 2_647 2_657 no
O2 Pb1 F1 Pb1 -30.00 . . 2_647 1_554 no
O2 Pb1 F1 Pb1 -150.00 . . 2_647 2_647 no
O2 Pb1 F1 Pb1 91.00 . . 2_647 2_657 no
F1 Pb1 F1 Pb1 121.00 . . 2_648 1_556 no
F1 Pb1 F1 Pb1 -118.00 . . 2_648 2_648 no
F1 Pb1 F1 Pb1 0.00 . . 2_648 2_658 no
O2 Pb1 F1 Pb1 113.00 . . 2_648 1_556 no
O2 Pb1 F1 Pb1 -126.00 . . 2_648 2_648 no
O2 Pb1 F1 Pb1 -8.00 . . 2_648 2_658 no
F1 Pb1 O1 Pb1 -87.00 . 1_565 . 1_564 no
F1 Pb1 O2 C1 -79.00 . . . . no
F1 Pb1 O2 C1 176.00 1_545 . . . no
O1 Pb1 O2 Pb1 52.00 1_545 1_554 . . no
F1 Pb1 O1 C1 -53.00 1_554 1_564 . . no
O1 Pb1 O1 C1 39.00 1_554 1_564 . . no
F1 Pb1 O1 C1 -166.00 1_564 1_564 . . no
O2 Pb1 O1 C1 86.00 1_564 1_564 . . no
O2 Pb1 O1 C1 160.00 1_565 1_564 . . no
F1 Pb1 O1 C1 -121.00 2_657 1_564 . . no
F1 Pb1 O1 C1 46.00 . 1_565 . . no
O1 Pb1 O1 C1 -47.00 1_556 1_565 . . no
F1 Pb1 O1 C1 158.00 1_565 1_565 . . no
O2 Pb1 O1 C1 -173.00 1_565 1_565 . . no
F1 Pb1 O1 C1 113.00 2_657 1_565 . . no
F1 Pb1 O2 C1 -72.00 2_648 . . . no
F1 Pb1 O2 Pb1 100.00 . . . 1_554 no
F1 Pb1 O2 Pb1 -4.00 1_545 . . 1_554 no
O1 Pb1 O2 C1 126.00 1_545 . . . no
O1 Pb1 O2 C1 49.00 1_546 . . . no
O2 Pb1 O2 C1 0.00 1_556 . . . no
F1 Pb1 O2 C1 -150.00 2_647 . . . no
F1 Pb1 O2 Pb1 108.00 2_648 . . 1_554 no
F1 Pb1 O2 Pb1 -29.00 2_647 1_554 . . no
O1 Pb1 O2 C1 -129.00 1_545 1_554 . . no
O1 Pb1 O2 Pb1 -55.00 1_545 . . 1_554 no
O1 Pb1 O2 Pb1 -132.00 1_546 . . 1_554 no
O2 Pb1 O2 Pb1 180.00 1_556 . . 1_554 no
F1 Pb1 O2 Pb1 30.00 2_647 . . 1_554 no
O2 Pb1 O2 Pb1 -180.00 1_554 1_554 . . no
O2 Pb1 O2 C1 0.00 1_554 1_554 . . no
F1 Pb1 O2 C1 150.00 2_647 1_554 . . no
F1 Pb1 O2 C1 79.00 1_554 1_554 . . no
F1 Pb1 O2 Pb1 -101.00 1_554 1_554 . . no
Pb1 O1 C1 C2 -99.00 1_564 . . . no
Pb1 O1 C1 O2 -57.00 1_565 . . . no
Pb1 O1 C1 O2 75.00 1_564 . . . no
Pb1 O1 C1 C2 130.00 1_565 . . . no
Pb1 O2 C1 O1 78.00 . . . . no
Pb1 O2 C1 O1 -101.00 1_554 . . . no
Pb1 O2 C1 C2 72.00 1_554 . . . no
Pb1 O2 C1 C2 -109.00 . . . . no
